data_4329514
loop_
_publ_author_name
'Wenlong Yin'
'Kai Feng'
'Wendong Wang'
'Youguo Shi'
'Wenyu Hao'
'Jiyong Yao'
'Yicheng Wu'

_publ_section_title
;
 Syntheses, Structures, Optical and Magnetic Properties of Ba2MLnSe5 (M =
 Ga, In; Ln= Y, Nd, Sm, Gd, Dy, Er)
;
_journal_name_full 'Inorganic Chemistry'
_journal_page_first 6860
_journal_page_last 6867
_journal_paper_doi 10.1021/ic300604a
_journal_volume 51
_journal_year 2012
_chemical_formula_sum 'Ba2 Ga Se5 Sm'
_chemical_formula_weight 889.55
_space_group_IT_number 2
_symmetry_cell_setting triclinic
_symmetry_space_group_name_Hall '-P 1'
_symmetry_space_group_name_H-M 'P -1'
_atom_sites_solution_primary direct
_atom_sites_solution_secondary difmap
_audit_creation_method SHELXL-97
_audit_update_record
;
2012-03-19 # Formatted by publCIF
;
_cell_angle_alpha 103.6720(10)
_cell_angle_beta 102.963(2)
_cell_angle_gamma 107.6370(10)
_cell_formula_units_Z 2
_cell_length_a 7.3017(2)
_cell_length_b 8.7635(3)
_cell_length_c 9.4554(3)
_cell_measurement_reflns_used 7517
_cell_measurement_temperature 153(2)
_cell_measurement_theta_max 27.887
_cell_measurement_theta_min 2.312
_cell_volume 530.88(3)
_computing_cell_refinement 'CrystalClear (Rigaku Inc., 2008)'
_computing_data_collection 'CrystalClear (Rigaku Inc., 2008)'
_computing_data_reduction 'CrystalClear (Rigaku Inc., 2008)'
_computing_molecular_graphics 'SHELXL-97 (Sheldrick, 1997)'
_computing_publication_material Diamond
_computing_structure_refinement 'SHELXL-97 (Sheldrick, 1997)'
_computing_structure_solution 'SHELXS-97 (Sheldrick, 1990)'
_diffrn_ambient_temperature 153(2)
_diffrn_detector_area_resol_mean 28.5714
_diffrn_measured_fraction_theta_full 0.978
_diffrn_measured_fraction_theta_max 0.978
_diffrn_measurement_device_type 'Rigaku AFC10 diffractometer'
_diffrn_measurement_method dtprofit.ref
_diffrn_radiation_monochromator 'Graphite Monochromator'
_diffrn_radiation_source 'Rotating Anode'
_diffrn_radiation_type MoK\a
_diffrn_radiation_wavelength 0.71073
_diffrn_reflns_av_R_equivalents 0.0426
_diffrn_reflns_av_sigmaI/netI 0.0338
_diffrn_reflns_limit_h_max 9
_diffrn_reflns_limit_h_min -9
_diffrn_reflns_limit_k_max 11
_diffrn_reflns_limit_k_min -11
_diffrn_reflns_limit_l_max 12
_diffrn_reflns_limit_l_min -12
_diffrn_reflns_number 12230
_diffrn_reflns_theta_full 28.25
_diffrn_reflns_theta_max 28.25
_diffrn_reflns_theta_min 2.34
_exptl_absorpt_coefficient_mu 32.343
_exptl_absorpt_correction_T_max 0.037
_exptl_absorpt_correction_T_min 0.001
_exptl_absorpt_correction_type numerical
_exptl_absorpt_process_details 'face indexed'
_exptl_crystal_colour yellow
_exptl_crystal_density_diffrn 5.565
_exptl_crystal_description block
_exptl_crystal_F_000 750
_exptl_crystal_size_max 0.280
_exptl_crystal_size_mid 0.180
_exptl_crystal_size_min 0.100
_refine_diff_density_max 1.801
_refine_diff_density_min -1.182
_refine_diff_density_rms 0.303
_refine_ls_extinction_coef 0.0116(3)
_refine_ls_extinction_expression Fc^*^=kFc[1+0.001xFc^2^\l^3^/sin(2\q)]^-1/4^
_refine_ls_extinction_method SHELXL
_refine_ls_goodness_of_fit_ref 1.365
_refine_ls_matrix_type full
_refine_ls_number_parameters 83
_refine_ls_number_reflns 2565
_refine_ls_number_restraints 0
_refine_ls_restrained_S_all 1.365
_refine_ls_R_factor_all 0.0264
_refine_ls_R_factor_gt 0.0237
_refine_ls_shift/su_max 0.001
_refine_ls_shift/su_mean 0.000
_refine_ls_structure_factor_coef Fsqd
_refine_ls_weighting_details 'calc w=1/[\s^2^(Fo^2^)+(0.0200P)^2^+0.0000P] where P=(Fo^2^+2Fc^2^)/3'
_refine_ls_weighting_scheme calc
_refine_ls_wR_factor_gt 0.0618
_refine_ls_wR_factor_ref 0.0627
_reflns_number_gt 2373
_reflns_number_total 2565
_reflns_threshold_expression >2sigma(I)
_cod_data_source_file ic300604a_si_001_03.cif
_cod_data_source_block Ba2GaSmSe5
_cod_database_code 4329514

loop_
_symmetry_equiv_pos_as_xyz
'x, y, z'
'-x, -y, -z'

loop_
_atom_site_label
_atom_site_type_symbol
_atom_site_fract_x
_atom_site_fract_y
_atom_site_fract_z
_atom_site_U_iso_or_equiv
_atom_site_adp_type
_atom_site_occupancy
_atom_site_symmetry_multiplicity
_atom_site_calc_flag
Ba1 Ba 0.36659(5) 0.02218(4) 0.70796(4) 0.01157(10) Uani 1 1 d
Ba2 Ba 0.66081(5) 0.49079(4) 0.29513(4) 0.01190(10) Uani 1 1 d
Sm Sm 0.00271(3) 0.26846(3) 0.00255(3) 0.00904(9) Uani 1 1 d
Ga Ga 0.19598(8) 0.12918(7) 0.31387(7) 0.00920(14) Uani 1 1 d
Se1 Se 0.01207(8) 0.31501(6) 0.31971(6) 0.01085(13) Uani 1 1 d
Se2 Se 0.01766(8) 0.85057(6) 0.31616(6) 0.01106(13) Uani 1 1 d
Se3 Se 0.29352(8) 0.09361(6) 0.07636(6) 0.00954(13) Uani 1 1 d
Se4 Se 0.30074(8) 0.59131(6) 0.05568(6) 0.01013(13) Uani 1 1 d
Se5 Se 0.51230(7) 0.26005(6) 0.50831(5) 0.01018(13) Uani 1 1 d

loop_
_atom_site_aniso_label
_atom_site_aniso_U_11
_atom_site_aniso_U_22
_atom_site_aniso_U_33
_atom_site_aniso_U_23
_atom_site_aniso_U_13
_atom_site_aniso_U_12
Ba1 0.01112(17) 0.01290(16) 0.0118(2) 0.00465(13) 0.00351(14) 0.00556(12)
Ba2 0.01515(17) 0.01196(16) 0.00997(19) 0.00349(13) 0.00580(14) 0.00571(13)
Sm 0.00939(15) 0.01141(15) 0.00607(18) 0.00244(11) 0.00189(13) 0.00430(11)
Ga 0.0085(3) 0.0118(3) 0.0065(3) 0.0023(2) 0.0013(2) 0.0042(2)
Se1 0.0121(3) 0.0140(3) 0.0079(3) 0.0032(2) 0.0031(2) 0.0072(2)
Se2 0.0133(3) 0.0113(2) 0.0080(3) 0.0032(2) 0.0036(2) 0.0038(2)
Se3 0.0096(3) 0.0133(3) 0.0059(3) 0.0028(2) 0.0027(2) 0.0046(2)
Se4 0.0082(3) 0.0117(2) 0.0088(3) 0.0023(2) 0.0012(2) 0.0035(2)
Se5 0.0089(3) 0.0139(3) 0.0059(3) 0.0021(2) 0.0008(2) 0.0038(2)

loop_
_atom_type_symbol
_atom_type_description
_atom_type_scat_dispersion_real
_atom_type_scat_dispersion_imag
_atom_type_scat_source
Ga Ga 0.2307 1.6083 'International Tables Vol C Tables 4.2.6.8 and 6.1.1.4'
Se Se -0.0929 2.2259 'International Tables Vol C Tables 4.2.6.8 and 6.1.1.4'
Ba Ba -0.3244 2.2819 'International Tables Vol C Tables 4.2.6.8 and 6.1.1.4'
Sm Sm -0.1638 3.4418 'International Tables Vol C Tables 4.2.6.8 and 6.1.1.4'

loop_
_geom_angle_atom_site_label_1
_geom_angle_atom_site_label_2
_geom_angle_atom_site_label_3
_geom_angle
_geom_angle_site_symmetry_1
_geom_angle_site_symmetry_3
Se5 Ba1 Se1 140.538(17) . 2_556
Se5 Ba1 Se5 86.494(14) . 2_656
Se1 Ba1 Se5 82.985(14) 2_556 2_656
Se5 Ba1 Se2 86.462(14) . 2_566
Se1 Ba1 Se2 76.420(15) 2_556 2_566
Se5 Ba1 Se2 137.518(17) 2_656 2_566
Se5 Ba1 Se4 70.134(14) . 2_666
Se1 Ba1 Se4 144.286(17) 2_556 2_666
Se5 Ba1 Se4 124.428(15) 2_656 2_666
Se2 Ba1 Se4 91.878(14) 2_566 2_666
Se5 Ba1 Se3 119.732(14) . 2_656
Se1 Ba1 Se3 91.295(14) 2_556 2_656
Se5 Ba1 Se3 68.513(13) 2_656 2_656
Se2 Ba1 Se3 147.200(16) 2_566 2_656
Se4 Ba1 Se3 80.485(14) 2_666 2_656
Se5 Ba1 Se3 135.081(15) . 1_556
Se1 Ba1 Se3 73.400(15) 2_556 1_556
Se5 Ba1 Se3 134.850(15) 2_656 1_556
Se2 Ba1 Se3 73.312(14) 2_566 1_556
Se4 Ba1 Se3 70.918(14) 2_666 1_556
Se3 Ba1 Se3 74.048(14) 2_656 1_556
Se5 Ba1 Se2 69.121(13) . 1_545
Se1 Ba1 Se2 71.565(14) 2_556 1_545
Se5 Ba1 Se2 69.454(13) 2_656 1_545
Se2 Ba1 Se2 68.898(15) 2_566 1_545
Se4 Ba1 Se2 135.622(15) 2_666 1_545
Se3 Ba1 Se2 136.111(14) 2_656 1_545
Se3 Ba1 Se2 133.079(14) 1_556 1_545
Se5 Ba1 Ga 88.409(13) . 2_656
Se1 Ba1 Ga 105.046(14) 2_556 2_656
Se5 Ba1 Ga 37.505(12) 2_656 2_656
Se2 Ba1 Ga 173.227(16) 2_566 2_656
Se4 Ba1 Ga 90.533(14) 2_666 2_656
Se3 Ba1 Ga 39.541(13) 2_656 2_656
Se3 Ba1 Ga 113.461(14) 1_556 2_656
Se2 Ba1 Ga 105.099(14) 1_545 2_656
Se5 Ba1 Ga 118.265(14) . 2_556
Se1 Ba1 Ga 38.287(12) 2_556 2_556
Se5 Ba1 Ga 114.484(15) 2_656 2_556
Se2 Ba1 Ga 38.238(12) 2_566 2_556
Se4 Ba1 Ga 121.039(14) 2_666 2_556
Se3 Ba1 Ga 121.991(14) 2_656 2_556
Se3 Ba1 Ga 66.450(13) 1_556 2_556
Se2 Ba1 Ga 66.681(13) 1_545 2_556
Ga Ba1 Ga 143.236(17) 2_656 2_556
Se5 Ba1 Ba2 48.326(9) . 2_666
Se1 Ba1 Ba2 126.286(12) 2_556 2_666
Se5 Ba1 Ba2 134.495(12) 2_656 2_666
Se2 Ba1 Ba2 49.871(10) 2_566 2_666
Se4 Ba1 Ba2 52.758(11) 2_666 2_666
Se3 Ba1 Ba2 133.227(13) 2_656 2_666
Se3 Ba1 Ba2 89.825(11) 1_556 2_666
Se2 Ba1 Ba2 86.569(10) 1_545 2_666
Ga Ba1 Ba2 128.167(12) 2_656 2_666
Ga Ba1 Ba2 88.080(10) 2_556 2_666
Se5 Ba1 Sm 84.155(11) . 1_656
Se1 Ba1 Sm 133.339(13) 2_556 1_656
Se5 Ba1 Sm 89.106(11) 2_656 1_656
Se2 Ba1 Sm 131.608(13) 2_566 1_656
Se4 Ba1 Sm 40.549(9) 2_666 1_656
Se3 Ba1 Sm 43.840(10) 2_656 1_656
Se3 Ba1 Sm 80.630(11) 1_556 1_656
Se2 Ba1 Sm 146.121(12) 1_545 1_656
Ga Ba1 Sm 52.006(10) 2_656 1_656
Ga Ba1 Sm 147.065(12) 2_556 1_656
Ba2 Ba1 Sm 90.945(7) 2_666 1_656
Se5 Ba2 Se5 81.905(14) 2_666 .
Se5 Ba2 Se4 134.495(15) 2_666 2_665
Se5 Ba2 Se4 135.203(15) . 2_665
Se5 Ba2 Se2 85.141(14) 2_666 1_655
Se5 Ba2 Se2 141.759(17) . 1_655
Se4 Ba2 Se2 76.840(15) 2_665 1_655
Se5 Ba2 Se1 144.364(17) 2_666 1_655
Se5 Ba2 Se1 81.666(13) . 1_655
Se4 Ba2 Se1 77.190(15) 2_665 1_655
Se2 Ba2 Se1 88.541(15) 1_655 1_655
Se5 Ba2 Se3 113.365(15) 2_666 .
Se5 Ba2 Se3 67.583(13) . .
Se4 Ba2 Se3 72.936(14) 2_665 .
Se2 Ba2 Se3 149.475(17) 1_655 .
Se1 Ba2 Se3 88.901(14) 1_655 .
Se5 Ba2 Se4 67.812(13) 2_666 .
Se5 Ba2 Se4 119.118(14) . .
Se4 Ba2 Se4 70.150(15) 2_665 .
Se2 Ba2 Se4 88.166(14) 1_655 .
Se1 Ba2 Se4 147.061(16) 1_655 .
Se3 Ba2 Se4 77.772(14) . .
Se5 Ba2 Se1 70.032(13) 2_666 2_666
Se5 Ba2 Se1 69.671(13) . 2_666
Se4 Ba2 Se1 138.102(15) 2_665 2_666
Se2 Ba2 Se1 72.088(14) 1_655 2_666
Se1 Ba2 Se1 74.645(15) 1_655 2_666
Se3 Ba2 Se1 135.902(15) . 2_666
Se4 Ba2 Se1 134.580(14) . 2_666
Se5 Ba2 Ba1 47.813(10) 2_666 2_666
Se5 Ba2 Ba1 129.714(11) . 2_666
Se4 Ba2 Ba1 90.965(11) 2_665 2_666
Se2 Ba2 Ba1 48.768(10) 1_655 2_666
Se1 Ba2 Ba1 137.308(13) 1_655 2_666
Se3 Ba2 Ba1 126.947(12) . 2_666
Se4 Ba2 Ba1 49.419(10) . 2_666
Se1 Ba2 Ba1 89.215(10) 2_666 2_666
Se5 Ba2 Ba1 129.254(12) 2_666 2_656
Se5 Ba2 Ba1 47.648(9) . 2_656
Se4 Ba2 Ba1 90.243(11) 2_665 2_656
Se2 Ba2 Ba1 136.017(12) 1_655 2_656
Se1 Ba2 Ba1 47.482(10) 1_655 2_656
Se3 Ba2 Ba1 49.194(10) . 2_656
Se4 Ba2 Ba1 126.947(12) . 2_656
Se1 Ba2 Ba1 92.984(11) 2_666 2_656
Ba1 Ba2 Ba1 175.202(11) 2_666 2_656
Se4 Sm Se4 88.529(16) . 2_565
Se4 Sm Se2 92.408(17) . 2_565
Se4 Sm Se2 94.953(17) 2_565 2_565
Se4 Sm Se1 97.235(18) . .
Se4 Sm Se1 92.564(17) 2_565 .
Se2 Sm Se1 167.917(18) 2_565 .
Se4 Sm Se3 96.928(16) . .
Se4 Sm Se3 173.739(16) 2_565 .
Se2 Sm Se3 87.906(16) 2_565 .
Se1 Sm Se3 83.731(16) . .
Se4 Sm Se3 173.824(15) . 2
Se4 Sm Se3 95.635(16) 2_565 2
Se2 Sm Se3 82.709(16) 2_565 2
Se1 Sm Se3 87.155(16) . 2
Se3 Sm Se3 79.178(16) . 2
Se4 Sm Sm 44.343(11) . 2_565
Se4 Sm Sm 44.186(11) 2_565 2_565
Se2 Sm Sm 95.144(14) 2_565 2_565
Se1 Sm Sm 96.840(13) . 2_565
Se3 Sm Sm 141.180(14) . 2_565
Se3 Sm Sm 139.626(14) 2 2_565
Se4 Sm Ba1 131.062(13) . 1_454
Se4 Sm Ba1 50.175(12) 2_565 1_454
Se2 Sm Ba1 70.191(12) 2_565 1_454
Se1 Sm Ba1 108.081(13) . 1_454
Se3 Sm Ba1 126.314(13) . 1_454
Se3 Sm Ba1 50.615(11) 2 1_454
Sm Sm Ba1 90.584(8) 2_565 1_454
Se5 Ga Se2 111.03(3) . 1_545
Se5 Ga Se1 110.77(3) . .
Se2 Ga Se1 116.01(3) 1_545 .
Se5 Ga Se3 102.43(3) . .
Se2 Ga Se3 107.21(3) 1_545 .
Se1 Ga Se3 108.39(3) . .
Se5 Ga Ba1 58.478(16) . 2_656
Se2 Ga Ba1 85.478(19) 1_545 2_656
Se1 Ga Ba1 158.47(2) . 2_656
Se3 Ga Ba1 60.726(16) . 2_656
Se5 Ga Ba1 136.75(2) . 2_556
Se2 Ga Ba1 58.283(17) 1_545 2_556
Se1 Ga Ba1 57.944(16) . 2_556
Se3 Ga Ba1 120.82(2) . 2_556
Ba1 Ga Ba1 143.236(17) 2_656 2_556
Ga Se1 Sm 84.97(2) . .
Ga Se1 Ba1 83.77(2) . 2_556
Sm Se1 Ba1 103.337(17) . 2_556
Ga Se1 Ba2 166.76(2) . 1_455
Sm Se1 Ba2 94.106(16) . 1_455
Ba1 Se1 Ba2 83.595(14) 2_556 1_455
Ga Se1 Ba2 82.73(2) . 2_666
Sm Se1 Ba2 142.859(18) . 2_666
Ba1 Se1 Ba2 109.938(16) 2_556 2_666
Ba2 Se1 Ba2 105.355(15) 1_455 2_666
Ga Se2 Sm 86.22(2) 1_565 2_565
Ga Se2 Ba1 83.479(19) 1_565 2_566
Sm Se2 Ba1 102.434(17) 2_565 2_566
Ga Se2 Ba2 164.61(2) 1_565 1_455
Sm Se2 Ba2 94.436(16) 2_565 1_455
Ba1 Se2 Ba2 81.361(14) 2_566 1_455
Ga Se2 Ba1 81.92(2) 1_565 1_565
Sm Se2 Ba1 142.692(18) 2_565 1_565
Ba1 Se2 Ba1 111.102(15) 2_566 1_565
Ba2 Se2 Ba1 106.065(16) 1_455 1_565
Ga Se3 Sm 81.198(19) . .
Ga Se3 Sm 81.613(19) . 2
Sm Se3 Sm 100.822(16) . 2
Ga Se3 Ba1 79.733(19) . 2_656
Sm Se3 Ba1 158.78(2) . 2_656
Sm Se3 Ba1 85.545(14) 2 2_656
Ga Se3 Ba2 81.338(19) . .
Sm Se3 Ba2 87.709(14) . .
Sm Se3 Ba2 159.51(2) 2 .
Ba1 Se3 Ba2 80.300(14) 2_656 .
Ga Se3 Ba1 172.71(2) . 1_554
Sm Se3 Ba1 93.856(15) . 1_554
Sm Se3 Ba1 94.148(15) 2 1_554
Ba1 Se3 Ba1 105.952(14) 2_656 1_554
Ba2 Se3 Ba1 103.918(15) . 1_554
Sm Se4 Sm 91.471(16) . 2_565
Sm Se4 Ba2 96.285(17) . 2_665
Sm Se4 Ba2 96.132(17) 2_565 2_665
Sm Se4 Ba1 151.28(2) . 2_666
Sm Se4 Ba1 89.275(15) 2_565 2_666
Ba2 Se4 Ba1 112.184(17) 2_665 2_666
Sm Se4 Ba2 89.329(14) . .
Sm Se4 Ba2 153.76(2) 2_565 .
Ba2 Se4 Ba2 109.850(15) 2_665 .
Ba1 Se4 Ba2 77.823(14) 2_666 .
Ga Se5 Ba1 92.31(2) . .
Ga Se5 Ba2 90.139(19) . 2_666
Ba1 Se5 Ba2 83.861(13) . 2_666
Ga Se5 Ba1 84.016(19) . 2_656
Ba1 Se5 Ba1 93.506(14) . 2_656
Ba2 Se5 Ba1 173.498(18) 2_666 2_656
Ga Se5 Ba2 86.98(2) . .
Ba1 Se5 Ba2 177.915(17) . .
Ba2 Se5 Ba2 98.095(14) 2_666 .
Ba1 Se5 Ba2 84.474(13) 2_656 .

loop_
_geom_bond_atom_site_label_1
_geom_bond_atom_site_label_2
_geom_bond_distance
_geom_bond_site_symmetry_2
Ba1 Se5 3.2339(6) .
Ba1 Se1 3.2870(6) 2_556
Ba1 Se5 3.2904(5) 2_656
Ba1 Se2 3.3010(6) 2_566
Ba1 Se4 3.3716(6) 2_666
Ba1 Se3 3.4031(6) 2_656
Ba1 Se3 3.5800(7) 1_556
Ba1 Se2 3.6451(7) 1_545
Ba1 Ga 3.8389(6) 2_656
Ba1 Ga 3.8554(6) 2_556
Ba1 Ba2 4.3395(4) 2_666
Ba1 Sm 4.3898(4) 1_656
Ba2 Se5 3.2600(5) 2_666
Ba2 Se5 3.3025(6) .
Ba2 Se4 3.3184(7) 2_665
Ba2 Se2 3.3560(6) 1_655
Ba2 Se1 3.3617(6) 1_655
Ba2 Se3 3.4695(6) .
Ba2 Se4 3.5341(6) .
Ba2 Se1 3.5452(7) 2_666
Ba2 Ba1 4.3395(4) 2_666
Ba2 Ba1 4.4317(4) 2_656
Sm Se4 2.8460(6) .
Sm Se4 2.8540(5) 2_565
Sm Se2 2.9001(6) 2_565
Sm Se1 2.9115(6) .
Sm Se3 3.0259(5) .
Sm Se3 3.0497(6) 2
Sm Sm 4.0819(5) 2_565
Sm Ba1 4.3898(4) 1_454
Ga Se5 2.3501(7) .
Ga Se2 2.4018(7) 1_545
Ga Se1 2.4030(7) .
Ga Se3 2.4837(8) .
Ga Ba1 3.8389(6) 2_656
Ga Ba1 3.8554(6) 2_556
Se1 Ba1 3.2870(6) 2_556
Se1 Ba2 3.3617(6) 1_455
Se1 Ba2 3.5452(7) 2_666
Se2 Ga 2.4017(7) 1_565
Se2 Sm 2.9001(6) 2_565
Se2 Ba1 3.3010(6) 2_566
Se2 Ba2 3.3560(6) 1_455
Se2 Ba1 3.6451(7) 1_565
Se3 Sm 3.0497(6) 2
Se3 Ba1 3.4031(6) 2_656
Se3 Ba1 3.5800(7) 1_554
Se4 Sm 2.8540(5) 2_565
Se4 Ba2 3.3184(7) 2_665
Se4 Ba1 3.3716(6) 2_666
Se5 Ba2 3.2600(5) 2_666
Se5 Ba1 3.2904(5) 2_656
